data_4500911
loop_
_publ_author_name
'Ma, Jie'
'Jiang, Fei-Long'
'Chen, Lian'
'Wu, Ming-Yan'
'Zhang, Shu-Quan'
'Han, Dong'
'Feng, Rui'
'Hong, Mao-Chun'

_publ_section_title
;
 Construction of 5-Aminodiacetic Isophthalate Based Nickel(II) Complexes
 with Diverse Topologies through Modulating the Auxiliary Ligands
;
_journal_issue 7
_journal_name_full 'Crystal Growth &amp; Design'
_journal_page_first 3273
_journal_paper_doi 10.1021/cg200511q
_journal_volume 11
_journal_year 2011
_chemical_formula_moiety 'C24 H24 N2 Ni4 O32'
_chemical_formula_sum 'C24 H24 N2 Ni4 O32'
_chemical_formula_weight 1087.29
_chemical_name_systematic
; 
 ? 
;
_space_group_IT_number 2
_symmetry_cell_setting triclinic
_symmetry_space_group_name_Hall '-P 1'
_symmetry_space_group_name_H-M 'P -1'
_atom_sites_solution_hydrogens geom
_atom_sites_solution_primary direct
_atom_sites_solution_secondary difmap
_audit_creation_method SHELXL-97
_cell_angle_alpha 63.911(18)
_cell_angle_beta 89.96(3)
_cell_angle_gamma 79.954(19)
_cell_formula_units_Z 2
_cell_length_a 12.396(9)
_cell_length_b 13.007(8)
_cell_length_c 14.582(9)
_cell_measurement_reflns_used 1775
_cell_measurement_temperature 293
_cell_measurement_theta_max 27.3986
_cell_measurement_theta_min 2.1889
_cell_volume 2072(2)
_computing_cell_refinement CrystalClear
_computing_data_collection 'CrystalClear (Rigaku, 2000)'
_computing_data_reduction CrystalClear
_computing_molecular_graphics 'SHELXL-97 (Sheldrick, 1997)'
_computing_publication_material 'SHELXL-97 (Sheldrick, 1997)'
_computing_structure_refinement 'SHELXL-97 (Sheldrick, 1997)'
_computing_structure_solution 'SHELXS-97 (Sheldrick, 1990)'
_diffrn_ambient_temperature 293
_diffrn_measured_fraction_theta_full 0.994
_diffrn_measured_fraction_theta_max 0.994
_diffrn_radiation_monochromator graphite
_diffrn_radiation_source 'fine-focus sealed tube'
_diffrn_radiation_type MoK\a
_diffrn_radiation_wavelength 0.71073
_diffrn_reflns_av_R_equivalents 0.0597
_diffrn_reflns_av_sigmaI/netI 0.1089
_diffrn_reflns_limit_h_max 13
_diffrn_reflns_limit_h_min -14
_diffrn_reflns_limit_k_max 15
_diffrn_reflns_limit_k_min -15
_diffrn_reflns_limit_l_max 17
_diffrn_reflns_limit_l_min -17
_diffrn_reflns_number 13241
_diffrn_reflns_theta_full 25.00
_diffrn_reflns_theta_max 25.00
_diffrn_reflns_theta_min 2.84
_exptl_absorpt_coefficient_mu 1.897
_exptl_absorpt_correction_T_max 1.0000
_exptl_absorpt_correction_T_min 0.7417
_exptl_absorpt_correction_type multi-scan
_exptl_absorpt_process_details '(CrystalClear; Rigaku, 2000)'
_exptl_crystal_colour 'pale green'
_exptl_crystal_density_diffrn 1.743
_exptl_crystal_density_method 'not measured'
_exptl_crystal_description block
_exptl_crystal_F_000 1100
_exptl_crystal_size_max 0.3000
_exptl_crystal_size_mid 0.2400
_exptl_crystal_size_min 0.1500
_refine_diff_density_max 0.921
_refine_diff_density_min -0.669
_refine_diff_density_rms 0.144
_refine_ls_extinction_method none
_refine_ls_goodness_of_fit_ref 1.062
_refine_ls_hydrogen_treatment constr
_refine_ls_matrix_type full
_refine_ls_number_parameters 554
_refine_ls_number_reflns 7260
_refine_ls_number_restraints 0
_refine_ls_restrained_S_all 1.062
_refine_ls_R_factor_all 0.1000
_refine_ls_R_factor_gt 0.0711
_refine_ls_shift/su_max 0.000
_refine_ls_shift/su_mean 0.000
_refine_ls_structure_factor_coef Fsqd
_refine_ls_weighting_details 'calc w=1/[\s^2^(Fo^2^)+(0.0831P)^2^+4.8513P] where P=(Fo^2^+2Fc^2^)/3'
_refine_ls_weighting_scheme calc
_refine_ls_wR_factor_gt 0.1710
_refine_ls_wR_factor_ref 0.1966
_reflns_number_gt 5161
_reflns_number_total 7260
_reflns_threshold_expression >2sigma(I)
_cod_data_source_file cg200511q_si_002.cif
_cod_data_source_block
;
;
_cod_depositor_comments
;
The following automatic conversions were performed:

'_exptl_absorpt_correction_type' value 'Multi-scan' changed to
'multi-scan' according to
/home/saulius/struct/CIF-dictionaries/cif_core.dic dictionary named
'cif_core.dic' version 2.4.1 from 2010-06-29.

Automatic conversion script
Id: cif_fix_values 1715 2011-07-08 13:25:40Z adriana 
;
_cod_original_cell_volume 2071(2)
_cod_original_sg_symbol_H-M P-1
_cod_database_code 4500911

loop_
_symmetry_equiv_pos_as_xyz
'x, y, z'
'-x, -y, -z'

loop_
_atom_site_label
_atom_site_type_symbol
_atom_site_fract_x
_atom_site_fract_y
_atom_site_fract_z
_atom_site_U_iso_or_equiv
_atom_site_adp_type
_atom_site_occupancy
_atom_site_symmetry_multiplicity
_atom_site_calc_flag
_atom_site_refinement_flags
Ni3 Ni 0.31207(7) 0.81497(8) 0.83953(7) 0.0233(2) Uani 1 1 d .
O11 O 0.1121(4) 0.3819(4) 0.7713(4) 0.0293(12) Uani 1 1 d .
N2 N 0.2480(5) -0.1455(5) 0.9627(4) 0.0233(13) Uani 1 1 d .
C14 C 0.1664(6) 0.2863(6) 0.8380(6) 0.0237(16) Uani 1 1 d .
Ni1 Ni -0.27115(7) 0.92033(8) 0.78853(7) 0.0235(3) Uani 1 1 d .
O12 O 0.2511(4) 0.2769(4) 0.8931(4) 0.0309(12) Uani 1 1 d .
N1 N -0.2092(4) 0.9099(5) 0.6533(4) 0.0231(13) Uani 1 1 d .
C16 C 0.1294(6) 0.1762(6) 0.8536(6) 0.0277(17) Uani 1 1 d .
Ni4 Ni 0.34495(7) 0.39918(8) 0.87545(7) 0.0254(3) Uani 1 1 d .
O10 O -0.1925(5) 0.1730(5) 0.7582(5) 0.0462(16) Uani 1 1 d .
C15 C 0.0211(6) 0.1817(6) 0.8214(6) 0.0263(16) Uani 1 1 d .
H15 H -0.0290 0.2542 0.7884 0.032 Uiso 1 1 calc R
Ni2 Ni 0.05263(7) 0.52433(8) 0.79358(7) 0.0234(2) Uani 1 1 d .
O9 O -0.1481(4) -0.0217(5) 0.8291(4) 0.0328(13) Uani 1 1 d .
C20 C -0.0104(6) 0.0775(6) 0.8396(6) 0.0257(16) Uani 1 1 d .
O16 O 0.1963(7) -0.4423(6) 1.0624(5) 0.072(2) Uani 1 1 d .
C13 C -0.1269(6) 0.0764(7) 0.8071(6) 0.0288(17) Uani 1 1 d .
O15 O 0.2390(4) -0.3235(4) 0.9089(4) 0.0293(12) Uani 1 1 d .
C19 C 0.0624(6) -0.0296(6) 0.8897(6) 0.0255(16) Uani 1 1 d .
H19 H 0.0381 -0.0997 0.9027 0.031 Uiso 1 1 calc R
O13 O 0.4420(4) -0.2738(4) 0.9498(4) 0.0283(12) Uani 1 1 d .
C18 C 0.1698(6) -0.0344(6) 0.9206(6) 0.0236(16) Uani 1 1 d .
O14 O 0.5212(4) -0.2690(4) 1.0856(4) 0.0319(12) Uani 1 1 d .
C17 C 0.2015(6) 0.0688(7) 0.9038(6) 0.0273(17) Uani 1 1 d .
H17 H 0.2739 0.0667 0.9269 0.033 Uiso 1 1 calc R
O4 O 0.1813(4) 0.8974(5) 0.7388(4) 0.0319(12) Uani 1 1 d .
C23 C 0.2023(6) -0.2494(6) 1.0326(6) 0.0291(17) Uani 1 1 d .
H23A H 0.1233 -0.2235 1.0368 0.035 Uiso 1 1 calc R
H23B H 0.2399 -0.2815 1.1021 0.035 Uiso 1 1 calc R
O3 O 0.2228(4) 1.0732(5) 0.6396(4) 0.0424(15) Uani 1 1 d .
C24 C 0.2143(6) -0.3457(7) 0.9994(6) 0.0338(19) Uani 1 1 d .
O1 O -0.0637(4) 1.3582(4) 0.3576(4) 0.0313(12) Uani 1 1 d .
C21 C 0.3512(6) -0.1440(7) 1.0145(6) 0.0327(19) Uani 1 1 d .
O2 O -0.2289(4) 1.3165(5) 0.3529(4) 0.0372(14) Uani 1 1 d .
C22 C 0.4447(6) -0.2368(6) 1.0174(6) 0.0262(17) Uani 1 1 d .
O7 O -0.4730(5) 0.8515(6) 0.6114(4) 0.0448(16) Uani 1 1 d .
C8 C 0.1566(6) 1.0023(6) 0.6682(6) 0.0258(16) Uani 1 1 d .
O8 O -0.3964(4) 0.8641(5) 0.7431(4) 0.0320(13) Uani 1 1 d .
C4 C 0.0420(6) 1.0413(6) 0.6190(5) 0.0235(15) Uani 1 1 d .
O6 O -0.1663(4) 0.7599(4) 0.8616(4) 0.0304(12) Uani 1 1 d .
C3 C 0.0072(6) 1.1517(6) 0.5383(5) 0.0241(16) Uani 1 1 d .
H3 H 0.0551 1.2061 0.5156 0.029 Uiso 1 1 calc R
O5 O -0.0237(4) 0.6509(4) 0.8343(4) 0.0264(11) Uani 1 1 d .
C2 C -0.0980(6) 1.1814(6) 0.4913(6) 0.0266(16) Uani 1 1 d .
O21 O 0.2119(4) 0.5371(4) 0.8285(4) 0.0250(11) Uani 1 1 d .
C1 C -0.1335(6) 1.2927(6) 0.3961(6) 0.0233(16) Uani 1 1 d .
O24 O -0.1050(4) 0.5119(5) 0.7574(4) 0.0347(13) Uani 1 1 d .
C7 C -0.1700(6) 1.1040(6) 0.5271(5) 0.0253(16) Uani 1 1 d .
H7 H -0.2431 1.1269 0.4961 0.030 Uiso 1 1 calc R
O25 O 0.0441(5) 0.4102(5) 0.9482(4) 0.0455(15) Uani 1 1 d .
C6 C -0.1366(6) 0.9950(6) 0.6068(5) 0.0228(15) Uani 1 1 d .
O26 O 0.3309(4) 0.3750(5) 1.0239(4) 0.0354(13) Uani 1 1 d .
C5 C -0.0291(6) 0.9629(7) 0.6525(6) 0.0264(16) Uani 1 1 d .
H5 H -0.0046 0.8870 0.7068 0.032 Uiso 1 1 calc R
O22 O 0.4557(5) 0.5100(5) 0.8627(6) 0.060(2) Uani 1 1 d .
C11 C -0.1501(6) 0.7854(6) 0.6901(5) 0.0218(15) Uani 1 1 d .
H11A H -0.0869 0.7836 0.6490 0.026 Uiso 1 1 calc R
H11B H -0.2006 0.7400 0.6790 0.026 Uiso 1 1 calc R
O23 O 0.3612(5) 0.4269(6) 0.7243(5) 0.0569(18) Uani 1 1 d .
C12 C -0.1091(6) 0.7284(6) 0.8023(5) 0.0215(15) Uani 1 1 d .
O20 O 0.3813(4) 0.7484(4) 0.7404(4) 0.0294(12) Uani 1 1 d .
C9 C -0.3119(6) 0.9319(7) 0.5874(5) 0.0262(16) Uani 1 1 d .
H9A H -0.3394 1.0171 0.5484 0.031 Uiso 1 1 calc R
H9B H -0.2949 0.8998 0.5377 0.031 Uiso 1 1 calc R
O19 O 0.3906(4) 0.9556(4) 0.7763(4) 0.0295(12) Uani 1 1 d .
C10 C -0.3990(6) 0.8764(7) 0.6518(6) 0.0277(17) Uani 1 1 d .
O17 O -0.3558(4) 1.0921(5) 0.7104(4) 0.0361(13) Uani 1 1 d .
O18 O -0.3496(4) 0.8991(5) 0.9176(4) 0.0360(13) Uani 1 1 d .
O29 O 0.5247(6) 0.9091(8) 1.1399(9) 0.107(4) Uani 1 1 d .
O28 O -0.1921(9) 0.4072(8) 0.6504(7) 0.100(3) Uani 1 1 d .
O30 O -0.4821(10) 0.7783(13) 0.4615(10) 0.158(6) Uani 1 1 d .
O27 O -0.1139(15) 0.5141(11) 0.4616(9) 0.179(6) Uani 1 1 d .
O31 O 0.2894(9) 0.2737(9) 0.6296(9) 0.180(7) Uani 1 1 d .
H29B H 0.5202 0.8357 1.1494 0.216 Uiso 1 1 d R
H29A H 0.5734 0.9263 1.0972 0.216 Uiso 1 1 d R
H28B H -0.1673 0.3409 0.6432 0.216 Uiso 1 1 d R
H28A H -0.2422 0.4442 0.5999 0.216 Uiso 1 1 d R
H30B H -0.4633 0.7911 0.5080 0.216 Uiso 1 1 d R
H30A H -0.4406 0.8006 0.4128 0.216 Uiso 1 1 d R
H27A H -0.0891 0.5740 0.4469 0.216 Uiso 1 1 d R
H27B H -0.1011 0.4963 0.4093 0.216 Uiso 1 1 d R
H31B H 0.2340 0.3107 0.5828 0.216 Uiso 1 1 d R
H31A H 0.2564 0.2490 0.6871 0.216 Uiso 1 1 d R
H21B H 0.3268 -0.1522 1.0814 0.019(18) Uiso 1 1 d R
H21A H 0.3808 -0.0816 0.9780 0.03(2) Uiso 1 1 d R
O32 O -0.4006(9) 0.4828(9) 0.7056(9) 0.165(10) Uiso 0.50 1 d PR
O33 O 0.4156(9) 0.5769(9) 0.5244(9) 0.187(12) Uiso 0.50 1 d PR

loop_
_atom_site_aniso_label
_atom_site_aniso_U_11
_atom_site_aniso_U_22
_atom_site_aniso_U_33
_atom_site_aniso_U_23
_atom_site_aniso_U_13
_atom_site_aniso_U_12
Ni3 0.0183(5) 0.0234(5) 0.0276(5) -0.0105(4) -0.0009(4) -0.0047(4)
O11 0.026(3) 0.024(3) 0.040(3) -0.018(3) -0.005(2) -0.001(2)
N2 0.025(3) 0.020(3) 0.025(3) -0.010(3) -0.004(3) -0.003(2)
C14 0.017(4) 0.030(4) 0.029(4) -0.018(4) -0.003(3) -0.003(3)
Ni1 0.0184(5) 0.0262(5) 0.0274(5) -0.0129(4) 0.0014(4) -0.0057(4)
O12 0.029(3) 0.025(3) 0.040(3) -0.016(3) -0.004(2) -0.006(2)
N1 0.015(3) 0.028(3) 0.026(3) -0.010(3) 0.001(2) -0.008(2)
C16 0.032(4) 0.023(4) 0.029(4) -0.012(3) -0.003(3) -0.004(3)
Ni4 0.0209(5) 0.0226(5) 0.0312(6) -0.0111(4) -0.0025(4) -0.0030(4)
O10 0.028(3) 0.032(3) 0.073(4) -0.018(3) -0.015(3) -0.005(3)
C15 0.023(4) 0.022(4) 0.031(4) -0.012(3) -0.004(3) 0.001(3)
Ni2 0.0217(5) 0.0217(5) 0.0251(5) -0.0092(4) -0.0005(4) -0.0036(4)
O9 0.027(3) 0.033(3) 0.040(3) -0.017(3) -0.003(2) -0.010(2)
C20 0.024(4) 0.026(4) 0.030(4) -0.014(3) 0.003(3) -0.008(3)
O16 0.137(7) 0.045(4) 0.058(4) -0.030(4) 0.054(5) -0.056(5)
C13 0.021(4) 0.029(4) 0.038(5) -0.018(4) -0.001(3) -0.001(3)
O15 0.037(3) 0.029(3) 0.025(3) -0.012(2) 0.008(2) -0.012(2)
C19 0.021(4) 0.018(4) 0.040(4) -0.015(3) -0.001(3) -0.004(3)
O13 0.024(3) 0.030(3) 0.032(3) -0.017(3) -0.003(2) -0.001(2)
C18 0.027(4) 0.020(4) 0.032(4) -0.018(3) 0.007(3) -0.008(3)
O14 0.023(3) 0.032(3) 0.042(3) -0.019(3) -0.011(2) 0.000(2)
C17 0.013(3) 0.035(4) 0.039(4) -0.020(4) -0.004(3) -0.006(3)
O4 0.018(3) 0.037(3) 0.035(3) -0.011(3) -0.001(2) -0.008(2)
C23 0.032(4) 0.025(4) 0.028(4) -0.012(3) 0.003(3) -0.001(3)
O3 0.023(3) 0.038(3) 0.048(4) 0.000(3) -0.005(3) -0.016(3)
C24 0.030(4) 0.032(5) 0.039(5) -0.013(4) 0.007(4) -0.014(4)
O1 0.030(3) 0.029(3) 0.028(3) -0.004(2) -0.001(2) -0.012(2)
C21 0.015(4) 0.041(5) 0.047(5) -0.025(4) -0.009(3) -0.003(3)
O2 0.025(3) 0.030(3) 0.040(3) 0.001(3) -0.008(2) -0.012(2)
C22 0.021(4) 0.017(4) 0.038(4) -0.008(3) 0.002(3) -0.007(3)
O7 0.040(3) 0.069(4) 0.040(3) -0.028(3) 0.010(3) -0.035(3)
C8 0.022(4) 0.027(4) 0.026(4) -0.011(4) -0.002(3) -0.001(3)
O8 0.025(3) 0.048(3) 0.030(3) -0.020(3) 0.003(2) -0.017(2)
C4 0.023(4) 0.026(4) 0.024(4) -0.012(3) 0.003(3) -0.006(3)
O6 0.033(3) 0.025(3) 0.030(3) -0.012(2) 0.003(2) -0.002(2)
C3 0.020(4) 0.027(4) 0.025(4) -0.011(3) 0.000(3) -0.005(3)
O5 0.027(3) 0.025(3) 0.026(3) -0.014(2) 0.000(2) 0.002(2)
C2 0.026(4) 0.025(4) 0.029(4) -0.012(3) -0.002(3) -0.005(3)
O21 0.022(3) 0.025(3) 0.030(3) -0.013(2) -0.006(2) -0.004(2)
C1 0.026(4) 0.018(4) 0.029(4) -0.011(3) 0.007(3) -0.012(3)
O24 0.030(3) 0.041(3) 0.034(3) -0.016(3) 0.000(2) -0.011(3)
C7 0.024(4) 0.024(4) 0.026(4) -0.010(3) -0.001(3) -0.004(3)
O25 0.055(4) 0.039(4) 0.029(3) -0.005(3) 0.003(3) -0.001(3)
C6 0.022(4) 0.027(4) 0.022(4) -0.011(3) 0.003(3) -0.010(3)
O26 0.038(3) 0.036(3) 0.035(3) -0.018(3) 0.003(3) -0.007(3)
C5 0.020(4) 0.031(4) 0.026(4) -0.010(3) 0.003(3) -0.006(3)
O22 0.032(3) 0.037(4) 0.097(6) -0.017(4) -0.009(3) -0.008(3)
C11 0.024(4) 0.020(4) 0.022(4) -0.010(3) -0.004(3) -0.006(3)
O23 0.053(4) 0.070(5) 0.034(3) -0.014(3) 0.006(3) -0.001(3)
C12 0.028(4) 0.018(4) 0.019(4) -0.007(3) 0.003(3) -0.009(3)
O20 0.026(3) 0.035(3) 0.031(3) -0.016(2) 0.001(2) -0.011(2)
C9 0.020(4) 0.033(4) 0.022(4) -0.008(3) -0.004(3) -0.008(3)
O19 0.024(3) 0.031(3) 0.036(3) -0.015(3) 0.002(2) -0.012(2)
C10 0.020(4) 0.030(4) 0.036(4) -0.017(4) -0.002(3) -0.004(3)
O17 0.028(3) 0.032(3) 0.047(3) -0.017(3) -0.008(3) -0.004(2)
O18 0.033(3) 0.045(3) 0.030(3) -0.017(3) 0.003(2) -0.007(3)
O29 0.040(4) 0.118(8) 0.229(12) -0.141(8) -0.007(6) 0.001(4)
O28 0.125(8) 0.066(6) 0.107(7) -0.043(5) -0.030(6) -0.002(5)
O30 0.145(11) 0.260(17) 0.152(11) -0.160(12) 0.019(9) -0.054(11)
O27 0.34(2) 0.127(11) 0.097(9) -0.070(8) 0.056(11) -0.043(12)
O31 0.210(14) 0.140(12) 0.252(17) -0.118(12) 0.139(13) -0.106(11)

loop_
_atom_type_symbol
_atom_type_description
_atom_type_scat_dispersion_real
_atom_type_scat_dispersion_imag
_atom_type_scat_source
C C 0.0033 0.0016 'International Tables Vol C Tables 4.2.6.8 and 6.1.1.4'
H H 0.0000 0.0000 'International Tables Vol C Tables 4.2.6.8 and 6.1.1.4'
N N 0.0061 0.0033 'International Tables Vol C Tables 4.2.6.8 and 6.1.1.4'
O O 0.0106 0.0060 'International Tables Vol C Tables 4.2.6.8 and 6.1.1.4'
Ni Ni 0.3393 1.1124 'International Tables Vol C Tables 4.2.6.8 and 6.1.1.4'

loop_
_geom_angle_atom_site_label_1
_geom_angle_atom_site_label_2
_geom_angle_atom_site_label_3
_geom_angle
_geom_angle_site_symmetry_1
_geom_angle_site_symmetry_3
O4 Ni3 O15 89.5(2) . 1_565
O4 Ni3 O13 177.0(2) . 1_565
O15 Ni3 O13 88.1(2) 1_565 1_565
O4 Ni3 O19 93.0(2) . .
O15 Ni3 O19 176.8(2) 1_565 .
O13 Ni3 O19 89.3(2) 1_565 .
O4 Ni3 O20 88.8(2) . .
O15 Ni3 O20 90.7(2) 1_565 .
O13 Ni3 O20 93.2(2) 1_565 .
O19 Ni3 O20 91.4(2) . .
O4 Ni3 N2 97.6(2) . 1_565
O15 Ni3 N2 82.4(2) 1_565 1_565
O13 Ni3 N2 80.1(2) 1_565 1_565
O19 Ni3 N2 95.3(2) . 1_565
O20 Ni3 N2 170.5(2) . 1_565
C14 O11 Ni2 125.6(5) . .
C18 N2 C21 113.8(5) . .
C18 N2 C23 115.2(6) . .
C21 N2 C23 108.9(6) . .
C18 N2 Ni3 110.6(4) . 1_545
C21 N2 Ni3 101.5(4) . 1_545
C23 N2 Ni3 105.7(4) . 1_545
O11 C14 O12 124.3(6) . .
O11 C14 C16 118.0(6) . .
O12 C14 C16 117.8(6) . .
O9 Ni1 O18 93.1(2) 1_565 .
O9 Ni1 O8 178.5(2) 1_565 .
O18 Ni1 O8 88.1(2) . .
O9 Ni1 O6 83.6(2) 1_565 .
O18 Ni1 O6 93.3(2) . .
O8 Ni1 O6 97.2(2) . .
O9 Ni1 O17 89.1(2) 1_565 .
O18 Ni1 O17 91.1(2) . .
O8 Ni1 O17 90.0(2) . .
O6 Ni1 O17 171.6(2) . .
O9 Ni1 N1 99.6(2) 1_565 .
O18 Ni1 N1 165.9(2) . .
O8 Ni1 N1 79.3(2) . .
O6 Ni1 N1 82.1(2) . .
O17 Ni1 N1 95.2(2) . .
C14 O12 Ni4 129.2(5) . .
C6 N1 C9 114.8(5) . .
C6 N1 C11 112.9(5) . .
C9 N1 C11 109.8(5) . .
C6 N1 Ni1 109.8(4) . .
C9 N1 Ni1 103.4(4) . .
C11 N1 Ni1 105.3(4) . .
C17 C16 C15 120.5(6) . .
C17 C16 C14 119.8(6) . .
C15 C16 C14 119.6(7) . .
O14 Ni4 O26 93.5(2) 2_657 .
O14 Ni4 O12 87.2(2) 2_657 .
O26 Ni4 O12 92.4(2) . .
O14 Ni4 O21 177.0(2) 2_657 .
O26 Ni4 O21 89.0(2) . .
O12 Ni4 O21 94.5(2) . .
O14 Ni4 O23 86.6(2) 2_657 .
O26 Ni4 O23 178.6(3) . .
O12 Ni4 O23 89.0(2) . .
O21 Ni4 O23 90.9(2) . .
O14 Ni4 O22 86.8(2) 2_657 .
O26 Ni4 O22 87.5(3) . .
O12 Ni4 O22 173.9(2) . .
O21 Ni4 O22 91.6(2) . .
O23 Ni4 O22 91.1(3) . .
C20 C15 C16 117.7(7) . .
O11 Ni2 O5 170.2(2) . .
O11 Ni2 O24 88.7(2) . .
O5 Ni2 O24 85.9(2) . .
O11 Ni2 O1 93.8(2) . 2_576
O5 Ni2 O1 94.4(2) . 2_576
O24 Ni2 O1 91.0(2) . 2_576
O11 Ni2 O21 90.99(19) . .
O5 Ni2 O21 94.49(19) . .
O24 Ni2 O21 179.4(2) . .
O1 Ni2 O21 88.55(19) 2_576 .
O11 Ni2 O25 87.9(2) . .
O5 Ni2 O25 84.0(2) . .
O24 Ni2 O25 90.7(2) . .
O1 Ni2 O25 177.7(2) 2_576 .
O21 Ni2 O25 89.8(2) . .
C13 O9 Ni1 135.0(5) . 1_545
C15 C20 C19 121.4(7) . .
C15 C20 C13 120.7(7) . .
C19 C20 C13 117.9(6) . .
O9 C13 O10 125.5(7) . .
O9 C13 C20 115.9(6) . .
O10 C13 C20 118.5(6) . .
C24 O15 Ni3 115.5(5) . 1_545
C18 C19 C20 120.7(6) . .
C22 O13 Ni3 113.6(5) . 1_545
C17 C18 C19 118.2(7) . .
C17 C18 N2 121.8(6) . .
C19 C18 N2 119.8(6) . .
C22 O14 Ni4 129.1(5) . 2_657
C18 C17 C16 121.4(7) . .
C8 O4 Ni3 130.9(4) . .
N2 C23 C24 114.2(6) . .
O16 C24 O15 123.5(7) . .
O16 C24 C23 117.6(7) . .
O15 C24 C23 118.8(7) . .
C1 O1 Ni2 130.0(5) . 2_576
N2 C21 C22 111.5(6) . .
O14 C22 O13 125.2(7) . .
O14 C22 C21 116.0(7) . .
O13 C22 C21 118.8(7) . .
O3 C8 O4 124.1(7) . .
O3 C8 C4 119.6(7) . .
O4 C8 C4 116.3(6) . .
C10 O8 Ni1 116.5(4) . .
C5 C4 C3 120.0(7) . .
C5 C4 C8 118.5(7) . .
C3 C4 C8 121.4(6) . .
C12 O6 Ni1 114.8(4) . .
C2 C3 C4 119.2(6) . .
C12 O5 Ni2 135.2(5) . .
C3 C2 C7 120.6(7) . .
C3 C2 C1 120.7(6) . .
C7 C2 C1 118.5(6) . .
Ni4 O21 Ni2 123.4(2) . .
O2 C1 O1 121.7(7) . .
O2 C1 C2 119.7(6) . .
O1 C1 C2 118.5(6) . .
C6 C7 C2 120.7(7) . .
C7 C6 C5 119.0(6) . .
C7 C6 N1 124.2(6) . .
C5 C6 N1 116.6(6) . .
C4 C5 C6 120.5(7) . .
N1 C11 C12 112.6(6) . .
O5 C12 O6 122.5(6) . .
O5 C12 C11 120.0(6) . .
O6 C12 C11 117.5(6) . .
C10 C9 N1 110.7(6) . .
O7 C10 O8 124.0(7) . .
O7 C10 C9 118.7(7) . .
O8 C10 C9 117.1(6) . .

loop_
_geom_bond_atom_site_label_1
_geom_bond_atom_site_label_2
_geom_bond_distance
_geom_bond_site_symmetry_2
Ni3 O4 1.986(5) .
Ni3 O15 2.013(5) 1_565
Ni3 O13 2.058(5) 1_565
Ni3 O19 2.069(5) .
Ni3 O20 2.102(5) .
Ni3 N2 2.188(6) 1_565
O11 C14 1.261(9) .
O11 Ni2 2.033(5) .
N2 C18 1.462(9) .
N2 C21 1.494(9) .
N2 C23 1.497(9) .
N2 Ni3 2.188(6) 1_545
C14 O12 1.278(8) .
C14 C16 1.501(10) .
Ni1 O9 2.010(5) 1_565
Ni1 O18 2.050(5) .
Ni1 O8 2.052(5) .
Ni1 O6 2.068(5) .
Ni1 O17 2.082(6) .
Ni1 N1 2.167(6) .
O12 Ni4 2.058(5) .
N1 C6 1.477(8) .
N1 C9 1.503(9) .
N1 C11 1.506(9) .
C16 C17 1.398(11) .
C16 C15 1.402(10) .
Ni4 O14 2.030(5) 2_657
Ni4 O26 2.058(6) .
Ni4 O21 2.072(5) .
Ni4 O23 2.086(6) .
Ni4 O22 2.110(6) .
O10 C13 1.267(9) .
C15 C20 1.390(10) .
Ni2 O5 2.068(5) .
Ni2 O24 2.076(5) .
Ni2 O1 2.079(5) 2_576
Ni2 O21 2.091(5) .
Ni2 O25 2.099(6) .
O9 C13 1.248(9) .
O9 Ni1 2.010(5) 1_545
C20 C19 1.398(10) .
C20 C13 1.524(10) .
O16 C24 1.247(9) .
O15 C24 1.271(9) .
O15 Ni3 2.013(5) 1_545
C19 C18 1.389(10) .
O13 C22 1.275(9) .
O13 Ni3 2.058(5) 1_545
C18 C17 1.383(9) .
O14 C22 1.250(9) .
O14 Ni4 2.030(5) 2_657
O4 C8 1.278(9) .
C23 C24 1.514(11) .
O3 C8 1.274(9) .
O1 C1 1.275(8) .
O1 Ni2 2.079(5) 2_576
C21 C22 1.506(11) .
O2 C1 1.262(9) .
O7 C10 1.251(8) .
C8 C4 1.490(10) .
O8 C10 1.269(9) .
C4 C5 1.389(10) .
C4 C3 1.390(10) .
O6 C12 1.276(8) .
C3 C2 1.382(10) .
O5 C12 1.253(9) .
C2 C7 1.391(10) .
C2 C1 1.492(10) .
C7 C6 1.371(10) .
C6 C5 1.398(10) .
C11 C12 1.512(9) .
C9 C10 1.498(10) .
